data_4079549
loop_
_publ_author_name
'Sato, Tetsuo'
'Hirose, Yoichi'
'Yoshioka, Daisuke'
'Oi, Shuichi'

_publ_section_title
;
 N-Heterocyclic Carbenes with aN-2,4-Dinitrophenyl Substituent: Comparison
 with PPh3and IPr
;
_journal_issue 19
_journal_name_full Organometallics
_journal_page_first 6995
_journal_paper_doi 10.1021/om300814f
_journal_volume 31
_journal_year 2012
_chemical_formula_sum 'C11 H9 F3 N4 O7 S'
_chemical_formula_weight 398.28
_chemical_name_systematic
;
 ?
;
_space_group_IT_number 2
_symmetry_cell_setting triclinic
_symmetry_space_group_name_Hall '-P 1'
_symmetry_space_group_name_H-M 'P -1'
_atom_sites_solution_hydrogens geom
_atom_sites_solution_primary direct
_atom_sites_solution_secondary difmap
_audit_creation_method SHELXL-97
_cell_angle_alpha 75.883(3)
_cell_angle_beta 81.523(4)
_cell_angle_gamma 87.523(4)
_cell_formula_units_Z 2
_cell_length_a 8.045(3)
_cell_length_b 8.458(3)
_cell_length_c 11.588(4)
_cell_measurement_reflns_used 4213
_cell_measurement_temperature 100(2)
_cell_measurement_theta_max 28.36
_cell_measurement_theta_min 2.48
_cell_volume 756.3(5)
_computing_cell_refinement 'Bruker SAINT'
_computing_data_collection 'Bruker APEX2'
_computing_data_reduction 'Bruker SAINT'
_computing_molecular_graphics 'Yadokari-XG 2009 (Wakita Nemoto et al., 2009)'
_computing_publication_material 'Yadokari-XG 2009 (Wakita,Nemoto et al., 2009)'
_computing_structure_refinement 'SHELXL-97 (Sheldrick, 1997)'
_computing_structure_solution SHELXS-97
_diffrn_ambient_temperature 100(2)
_diffrn_detector_area_resol_mean 8.333
_diffrn_measured_fraction_theta_full 0.964
_diffrn_measured_fraction_theta_max 0.964
_diffrn_measurement_device_type 'Bruker APEX-II CCD'
_diffrn_measurement_method 'phi and omega scans'
_diffrn_radiation_monochromator 'Bruker Helios multilayered confocal mirror'
_diffrn_radiation_source 'Bruker TXS fine-focus rotating anode'
_diffrn_radiation_type MoK\a
_diffrn_radiation_wavelength 0.71073
_diffrn_reflns_av_R_equivalents 0.0395
_diffrn_reflns_av_sigmaI/netI 0.0416
_diffrn_reflns_limit_h_max 10
_diffrn_reflns_limit_h_min -10
_diffrn_reflns_limit_k_max 10
_diffrn_reflns_limit_k_min -10
_diffrn_reflns_limit_l_max 14
_diffrn_reflns_limit_l_min -15
_diffrn_reflns_number 8371
_diffrn_reflns_theta_full 27.50
_diffrn_reflns_theta_max 27.50
_diffrn_reflns_theta_min 1.83
_exptl_absorpt_coefficient_mu 0.297
_exptl_absorpt_correction_T_max 0.9970
_exptl_absorpt_correction_T_min 0.7399
_exptl_absorpt_correction_type empirical
_exptl_absorpt_process_details SADABS
_exptl_crystal_colour brown
_exptl_crystal_density_diffrn 1.749
_exptl_crystal_density_method 'not measured'
_exptl_crystal_description plate
_exptl_crystal_F_000 404
_exptl_crystal_size_max 0.10
_exptl_crystal_size_mid 0.05
_exptl_crystal_size_min 0.01
_refine_diff_density_max 0.296
_refine_diff_density_min -0.462
_refine_diff_density_rms 0.055
_refine_ls_extinction_method none
_refine_ls_goodness_of_fit_ref 1.059
_refine_ls_hydrogen_treatment constr
_refine_ls_matrix_type full
_refine_ls_number_parameters 236
_refine_ls_number_reflns 3350
_refine_ls_number_restraints 0
_refine_ls_restrained_S_all 1.059
_refine_ls_R_factor_all 0.0413
_refine_ls_R_factor_gt 0.0331
_refine_ls_shift/su_max 0.001
_refine_ls_shift/su_mean 0.000
_refine_ls_structure_factor_coef Fsqd
_refine_ls_weighting_details 'calc w=1/[\s^2^(Fo^2^)+(0.0277P)^2^+0.3998P] where P=(Fo^2^+2Fc^2^)/3'
_refine_ls_weighting_scheme calc
_refine_ls_wR_factor_gt 0.0808
_refine_ls_wR_factor_ref 0.0859
_reflns_number_gt 2849
_reflns_number_total 3350
_reflns_threshold_expression >2sigma(I)
_cod_data_source_file om300814f_si_004.cif
_cod_data_source_block ydkr
_cod_original_cell_volume 756.4(4)
_cod_database_code 4079549

loop_
_symmetry_equiv_pos_as_xyz
'x, y, z'
'-x, -y, -z'

loop_
_atom_site_label
_atom_site_type_symbol
_atom_site_fract_x
_atom_site_fract_y
_atom_site_fract_z
_atom_site_U_iso_or_equiv
_atom_site_adp_type
_atom_site_occupancy
_atom_site_symmetry_multiplicity
_atom_site_calc_flag
_atom_site_refinement_flags
F1 F 1.46953(15) 0.74910(16) 0.60288(10) 0.0396(3) Uani 1 1 d .
F2 F 1.24581(16) 0.89958(15) 0.59712(10) 0.0404(3) Uani 1 1 d .
F3 F 1.22657(14) 0.64136(14) 0.67290(11) 0.0350(3) Uani 1 1 d .
S1 S 1.33871(5) 0.80512(5) 0.81135(3) 0.01638(11) Uani 1 1 d .
O1 O 0.71439(18) 1.04038(15) 0.92374(11) 0.0289(3) Uani 1 1 d .
O2 O 0.82395(17) 1.12959(14) 0.73827(11) 0.0269(3) Uani 1 1 d .
O3 O 0.89922(19) 0.77331(16) 0.47198(11) 0.0327(3) Uani 1 1 d .
O4 O 0.81792(16) 0.52188(15) 0.53962(11) 0.0263(3) Uani 1 1 d .
O5 O 1.43894(15) 0.95008(14) 0.78260(11) 0.0243(3) Uani 1 1 d .
O6 O 1.42143(16) 0.65823(14) 0.86877(11) 0.0272(3) Uani 1 1 d .
O7 O 1.16591(15) 0.82189(16) 0.86211(11) 0.0275(3) Uani 1 1 d .
N1 N 0.77107(16) 0.72883(15) 1.02981(11) 0.0143(3) Uani 1 1 d .
N2 N 0.65904(17) 0.71000(15) 1.21318(11) 0.0158(3) Uani 1 1 d .
N3 N 0.77754(18) 1.01910(16) 0.82605(12) 0.0177(3) Uani 1 1 d .
N4 N 0.85272(18) 0.65555(17) 0.55365(12) 0.0203(3) Uani 1 1 d .
C1 C 0.6308(2) 0.69033(18) 1.10791(14) 0.0160(3) Uani 1 1 d .
H1 H 0.5286 0.6550 1.0908 0.019 Uiso 1 1 calc R
C2 C 0.8210(2) 0.76373(19) 1.20258(14) 0.0174(3) Uani 1 1 d .
H2 H 0.8729 0.7878 1.2648 0.021 Uiso 1 1 calc R
C3 C 0.8928(2) 0.77595(19) 1.08799(14) 0.0161(3) Uani 1 1 d .
H3 H 1.0041 0.8099 1.0539 0.019 Uiso 1 1 calc R
C4 C 0.79250(19) 0.71554(19) 0.90755(13) 0.0139(3) Uani 1 1 d .
C5 C 0.79884(19) 0.85049(18) 0.81037(14) 0.0140(3) Uani 1 1 d .
C6 C 0.8237(2) 0.83284(19) 0.69378(14) 0.0155(3) Uani 1 1 d .
H6 H 0.8325 0.9249 0.6272 0.019 Uiso 1 1 calc R
C7 C 0.8352(2) 0.67562(19) 0.67756(13) 0.0158(3) Uani 1 1 d .
C8 C 0.8289(2) 0.53853(19) 0.77130(14) 0.0161(3) Uani 1 1 d .
H8 H 0.8376 0.4325 0.7567 0.019 Uiso 1 1 calc R
C9 C 0.8095(2) 0.55984(19) 0.88754(14) 0.0161(3) Uani 1 1 d .
H9 H 0.8078 0.4676 0.9537 0.019 Uiso 1 1 calc R
C10 C 0.5379(2) 0.6807(2) 1.32395(14) 0.0218(4) Uani 1 1 d .
H10 H 0.4342 0.6363 1.3099 0.033 Uiso 1 1 calc R
H10A H 0.5127 0.7836 1.3478 0.033 Uiso 1 1 calc R
H10B H 0.5858 0.6026 1.3881 0.033 Uiso 1 1 calc R
C11 C 1.3196(2) 0.7725(2) 0.66349(15) 0.0238(4) Uani 1 1 d .

loop_
_atom_site_aniso_label
_atom_site_aniso_U_11
_atom_site_aniso_U_22
_atom_site_aniso_U_33
_atom_site_aniso_U_23
_atom_site_aniso_U_13
_atom_site_aniso_U_12
F1 0.0278(6) 0.0650(8) 0.0303(6) -0.0260(6) 0.0058(5) 0.0043(6)
F2 0.0491(8) 0.0443(7) 0.0256(6) -0.0017(5) -0.0131(5) 0.0114(6)
F3 0.0307(6) 0.0366(6) 0.0480(7) -0.0272(5) -0.0112(5) 0.0012(5)
S1 0.0147(2) 0.01732(19) 0.01680(19) -0.00508(15) 0.00081(14) -0.00161(15)
O1 0.0490(9) 0.0217(6) 0.0196(6) -0.0121(5) -0.0067(6) 0.0073(6)
O2 0.0343(8) 0.0155(6) 0.0289(7) -0.0025(5) -0.0009(6) -0.0057(5)
O3 0.0538(9) 0.0300(7) 0.0123(6) -0.0040(5) -0.0003(6) -0.0008(6)
O4 0.0312(7) 0.0307(7) 0.0223(6) -0.0176(5) -0.0013(5) -0.0022(5)
O5 0.0202(6) 0.0168(6) 0.0358(7) -0.0079(5) -0.0003(5) -0.0025(5)
O6 0.0284(7) 0.0209(6) 0.0302(7) 0.0008(5) -0.0084(5) -0.0026(5)
O7 0.0173(7) 0.0434(8) 0.0243(6) -0.0169(6) 0.0040(5) -0.0037(6)
N1 0.0154(7) 0.0158(6) 0.0121(6) -0.0057(5) 0.0003(5) -0.0009(5)
N2 0.0193(7) 0.0150(6) 0.0123(6) -0.0042(5) 0.0020(5) 0.0008(5)
N3 0.0201(7) 0.0161(6) 0.0194(7) -0.0070(5) -0.0063(5) -0.0002(5)
N4 0.0224(8) 0.0262(7) 0.0140(7) -0.0092(6) -0.0018(5) 0.0034(6)
C1 0.0173(8) 0.0153(7) 0.0151(7) -0.0045(6) 0.0003(6) -0.0011(6)
C2 0.0191(8) 0.0191(8) 0.0155(7) -0.0073(6) -0.0023(6) 0.0005(6)
C3 0.0158(8) 0.0187(7) 0.0158(7) -0.0077(6) -0.0021(6) -0.0006(6)
C4 0.0131(8) 0.0184(7) 0.0116(7) -0.0072(6) -0.0003(6) -0.0007(6)
C5 0.0120(8) 0.0139(7) 0.0175(8) -0.0068(6) -0.0015(6) -0.0003(6)
C6 0.0162(8) 0.0160(7) 0.0140(7) -0.0031(6) -0.0019(6) -0.0008(6)
C7 0.0156(8) 0.0211(8) 0.0132(7) -0.0092(6) -0.0015(6) 0.0012(6)
C8 0.0176(8) 0.0152(7) 0.0176(8) -0.0084(6) -0.0022(6) 0.0022(6)
C9 0.0175(8) 0.0153(7) 0.0153(7) -0.0039(6) -0.0014(6) 0.0003(6)
C10 0.0253(9) 0.0223(8) 0.0145(8) -0.0040(6) 0.0067(7) -0.0007(7)
C11 0.0218(9) 0.0285(9) 0.0222(8) -0.0100(7) -0.0007(7) 0.0037(7)

loop_
_atom_type_symbol
_atom_type_description
_atom_type_scat_dispersion_real
_atom_type_scat_dispersion_imag
_atom_type_scat_source
C C 0.0033 0.0016 'International Tables Vol C Tables 4.2.6.8 and 6.1.1.4'
H H 0.0000 0.0000 'International Tables Vol C Tables 4.2.6.8 and 6.1.1.4'
F F 0.0171 0.0103 'International Tables Vol C Tables 4.2.6.8 and 6.1.1.4'
N N 0.0061 0.0033 'International Tables Vol C Tables 4.2.6.8 and 6.1.1.4'
O O 0.0106 0.0060 'International Tables Vol C Tables 4.2.6.8 and 6.1.1.4'
S S 0.1246 0.1234 'International Tables Vol C Tables 4.2.6.8 and 6.1.1.4'

loop_
_geom_angle_atom_site_label_1
_geom_angle_atom_site_label_2
_geom_angle_atom_site_label_3
_geom_angle
O5 S1 O7 115.97(8)
O5 S1 O6 114.75(8)
O7 S1 O6 114.54(8)
O5 S1 C11 103.05(8)
O7 S1 C11 102.67(8)
O6 S1 C11 103.31(8)
C1 N1 C3 109.02(13)
C1 N1 C4 124.72(13)
C3 N1 C4 126.21(13)
C1 N2 C2 109.09(13)
C1 N2 C10 125.91(14)
C2 N2 C10 125.00(13)
O1 N3 O2 124.05(14)
O1 N3 C5 118.96(13)
O2 N3 C5 116.99(13)
O3 N4 O4 124.67(14)
O3 N4 C7 117.71(13)
O4 N4 C7 117.61(13)
N2 C1 N1 108.10(14)
N2 C1 H1 126.0
N1 C1 H1 126.0
C3 C2 N2 107.66(14)
C3 C2 H2 126.2
N2 C2 H2 126.2
C2 C3 N1 106.13(14)
C2 C3 H3 126.9
N1 C3 H3 126.9
C9 C4 C5 119.74(14)
C9 C4 N1 117.41(13)
C5 C4 N1 122.85(13)
C6 C5 C4 121.13(14)
C6 C5 N3 116.65(13)
C4 C5 N3 122.22(13)
C5 C6 C7 117.42(14)
C5 C6 H6 121.3
C7 C6 H6 121.3
C8 C7 C6 123.30(14)
C8 C7 N4 118.93(14)
C6 C7 N4 117.76(14)
C7 C8 C9 118.10(14)
C7 C8 H8 121.0
C9 C8 H8 121.0
C8 C9 C4 120.26(14)
C8 C9 H9 119.9
C4 C9 H9 119.9
N2 C10 H10 109.5
N2 C10 H10A 109.5
H10 C10 H10A 109.5
N2 C10 H10B 109.5
H10 C10 H10B 109.5
H10A C10 H10B 109.5
F2 C11 F1 108.01(15)
F2 C11 F3 107.14(15)
F1 C11 F3 107.21(14)
F2 C11 S1 111.23(12)
F1 C11 S1 111.64(12)
F3 C11 S1 111.39(12)

loop_
_geom_bond_atom_site_label_1
_geom_bond_atom_site_label_2
_geom_bond_distance
F1 C11 1.336(2)
F2 C11 1.332(2)
F3 C11 1.339(2)
S1 O5 1.4393(12)
S1 O7 1.4428(13)
S1 O6 1.4440(13)
S1 C11 1.8293(19)
O1 N3 1.2223(18)
O2 N3 1.2255(18)
O3 N4 1.2230(19)
O4 N4 1.2303(18)
N1 C1 1.336(2)
N1 C3 1.390(2)
N1 C4 1.4330(19)
N2 C1 1.323(2)
N2 C2 1.377(2)
N2 C10 1.468(2)
N3 C5 1.4807(19)
N4 C7 1.4722(19)
C1 H1 0.9500
C2 C3 1.349(2)
C2 H2 0.9500
C3 H3 0.9500
C4 C9 1.390(2)
C4 C5 1.391(2)
C5 C6 1.380(2)
C6 C7 1.385(2)
C6 H6 0.9500
C7 C8 1.379(2)
C8 C9 1.388(2)
C8 H8 0.9500
C9 H9 0.9500
C10 H10 0.9800
C10 H10A 0.9800
C10 H10B 0.9800

loop_
_geom_torsion_atom_site_label_1
_geom_torsion_atom_site_label_2
_geom_torsion_atom_site_label_3
_geom_torsion_atom_site_label_4
_geom_torsion
C2 N2 C1 N1 0.47(17)
C10 N2 C1 N1 -179.88(14)
C3 N1 C1 N2 -0.43(17)
C4 N1 C1 N2 176.91(13)
C1 N2 C2 C3 -0.34(18)
C10 N2 C2 C3 -179.98(14)
N2 C2 C3 N1 0.07(17)
C1 N1 C3 C2 0.22(17)
C4 N1 C3 C2 -177.08(14)
C1 N1 C4 C9 -72.9(2)
C3 N1 C4 C9 104.00(18)
C1 N1 C4 C5 107.93(18)
C3 N1 C4 C5 -75.2(2)
C9 C4 C5 C6 -0.7(2)
N1 C4 C5 C6 178.44(14)
C9 C4 C5 N3 178.52(14)
N1 C4 C5 N3 -2.3(2)
O1 N3 C5 C6 161.77(15)
O2 N3 C5 C6 -17.6(2)
O1 N3 C5 C4 -17.5(2)
O2 N3 C5 C4 163.13(15)
C4 C5 C6 C7 2.5(2)
N3 C5 C6 C7 -176.76(14)
C5 C6 C7 C8 -2.3(2)
C5 C6 C7 N4 176.86(14)
O3 N4 C7 C8 -162.32(16)
O4 N4 C7 C8 18.4(2)
O3 N4 C7 C6 18.5(2)
O4 N4 C7 C6 -160.81(15)
C6 C7 C8 C9 0.2(2)
N4 C7 C8 C9 -178.94(14)
C7 C8 C9 C4 1.7(2)
C5 C4 C9 C8 -1.5(2)
N1 C4 C9 C8 179.34(14)
O5 S1 C11 F2 -59.72(14)
O7 S1 C11 F2 61.13(14)
O6 S1 C11 F2 -179.49(12)
O5 S1 C11 F1 61.01(14)
O7 S1 C11 F1 -178.14(12)
O6 S1 C11 F1 -58.76(14)
O5 S1 C11 F3 -179.17(12)
O7 S1 C11 F3 -58.32(14)
O6 S1 C11 F3 61.07(14)
